data_2102607
loop_
_publ_author_name
'Harada, Jun'
'Harakawa, Mayuko'
'Ogawa, Keiichiro'

_publ_section_title
;
 Conformational change of <i>N</i>-benzylideneanilines in crystals
;
_journal_issue 5
_journal_name_full 'Acta Crystallographica Section B'
_journal_page_first 589
_journal_page_last 597
_journal_paper_doi 10.1107/S0108768104016623
_journal_volume 60
_journal_year 2004
_chemical_formula_sum 'C15 H15 N'
_chemical_formula_weight 209.28
_chemical_melting_point 362.55
_chemical_name_systematic
;
N-(4-methylbenzylidene)-4-methylaniline
;
_space_group_IT_number 14
_symmetry_cell_setting monoclinic
_symmetry_space_group_name_Hall '-P 2ybc'
_symmetry_space_group_name_H-M 'P 1 21/c 1'
_atom_sites_solution_hydrogens geom
_atom_sites_solution_primary direct
_audit_creation_method SHELXL-97
_cell_angle_alpha 90.00
_cell_angle_beta 90.6310(10)
_cell_angle_gamma 90.00
_cell_formula_units_Z 2
_cell_length_a 9.8477(6)
_cell_length_b 4.8327(3)
_cell_length_c 11.7991(7)
_cell_measurement_reflns_used 4040
_cell_measurement_temperature 150
_cell_measurement_theta_max 29.9
_cell_measurement_theta_min 3.5
_cell_volume 561.50(6)
_computing_cell_refinement 'SAINT (Bruker, 1998)'
_computing_data_collection 'SMART (Bruker, 1998)'
_computing_data_reduction SAINT
_computing_molecular_graphics 'SHELXTL (Bruker, 2000)'
_computing_publication_material SHELXTL
_computing_structure_refinement 'SHELXL-97 (Sheldrick, 1997)'
_computing_structure_solution 'SHELXS-97 (Sheldrick, 1990)'
_diffrn_ambient_temperature 150
_diffrn_detector_area_resol_mean 8.192
_diffrn_measured_fraction_theta_full 1.000
_diffrn_measured_fraction_theta_max 1.000
_diffrn_measurement_device_type 'Bruker SMART 1000 CCD diffractometer'
_diffrn_measurement_method \w_scan
_diffrn_radiation_monochromator graphite
_diffrn_radiation_source 'fine-focus sealed tube'
_diffrn_radiation_type MoK\a
_diffrn_radiation_wavelength 0.71073
_diffrn_reflns_av_R_equivalents 0.0149
_diffrn_reflns_av_sigmaI/netI 0.0105
_diffrn_reflns_limit_h_max 13
_diffrn_reflns_limit_h_min -13
_diffrn_reflns_limit_k_max 6
_diffrn_reflns_limit_k_min -6
_diffrn_reflns_limit_l_max 16
_diffrn_reflns_limit_l_min -16
_diffrn_reflns_number 8213
_diffrn_reflns_theta_full 29.98
_diffrn_reflns_theta_max 29.98
_diffrn_reflns_theta_min 2.07
_diffrn_standards_decay_% 0
_exptl_absorpt_coefficient_mu 0.072
_exptl_absorpt_correction_T_max 0.9943
_exptl_absorpt_correction_T_min 0.9719
_exptl_absorpt_correction_type multi-scan
_exptl_absorpt_process_details 'SADABS (Sheldrick, 2002)'
_exptl_crystal_colour colourless
_exptl_crystal_density_diffrn 1.238
_exptl_crystal_density_method 'not measured'
_exptl_crystal_description plate
_exptl_crystal_F_000 224
_exptl_crystal_size_max 0.40
_exptl_crystal_size_mid 0.30
_exptl_crystal_size_min 0.08
_refine_diff_density_max 0.310
_refine_diff_density_min -0.177
_refine_ls_extinction_coef 0.050(10)
_refine_ls_extinction_expression Fc^*^=kFc[1+0.001xFc^2^\l^3^/sin(2\q)]^-1/4^
_refine_ls_extinction_method SHELXL
_refine_ls_goodness_of_fit_ref 1.059
_refine_ls_hydrogen_treatment constr
_refine_ls_matrix_type full
_refine_ls_number_parameters 89
_refine_ls_number_reflns 1641
_refine_ls_number_restraints 0
_refine_ls_restrained_S_all 1.059
_refine_ls_R_factor_all 0.0482
_refine_ls_R_factor_gt 0.0433
_refine_ls_shift/su_max 0.000
_refine_ls_shift/su_mean 0.000
_refine_ls_structure_factor_coef Fsqd
_refine_ls_weighting_details 'calc w=1/[\s^2^(Fo^2^)+(0.0652P)^2^+0.1320P] where P=(Fo^2^+2Fc^2^)/3'
_refine_ls_weighting_scheme calc
_refine_ls_wR_factor_gt 0.1206
_refine_ls_wR_factor_ref 0.1261
_reflns_number_gt 1453
_reflns_number_total 1641
_reflns_threshold_expression >2sigma(I)
_cod_data_source_file bk5008.cif
_cod_data_source_block 3_150K
_cod_depositor_comments
;
The following automatic conversions were performed:

'_chemical_melting_point' value '89.4_C' was changed to '362.55' - it
was converted from degrees Celsius(C) to Kelvins(K).

Automatic conversion script
Id: cif_fix_values 1646 2011-03-28 12:23:43Z adriana 

The following automatic conversions were performed:

'_chemical_melting_point' value '89.4_C' was changed to '362.55' - it
was converted from degrees Celsius(C) to Kelvins(K).

Automatic conversion script
Id: cif_fix_values 1715 2011-07-08 13:25:40Z adriana 
;
_cod_original_sg_symbol_H-M P_1_21/c_1
_cod_database_code 2102607

loop_
_symmetry_equiv_pos_as_xyz
'x, y, z'
'-x, y+1/2, -z+1/2'
'-x, -y, -z'
'x, -y-1/2, z-1/2'

loop_
_atom_site_label
_atom_site_fract_x
_atom_site_fract_y
_atom_site_fract_z
_atom_site_U_iso_or_equiv
_atom_site_adp_type
_atom_site_calc_flag
_atom_site_refinement_flags
_atom_site_occupancy
_atom_site_disorder_assembly
_atom_site_disorder_group
_atom_site_type_symbol
N1A 0.45703(11) 0.5692(2) 0.52912(9) 0.0257(3) Uani d P 0.36 . 3 N
C1A 0.36926(11) 0.7727(2) 0.47704(11) 0.0199(2) Uani d P 0.73 A 1 C
C2A 0.27038(12) 0.8918(3) 0.54512(10) 0.0245(3) Uani d P 0.73 A 1 C
H2A 0.2645 0.8391 0.6225 0.029 Uiso calc PR 0.73 A 1 H
C3A 0.18006(15) 1.0871(3) 0.50130(13) 0.0257(3) Uani d P 0.73 A 1 C
H3A 0.1132 1.1644 0.5493 0.031 Uiso calc PR 0.73 A 1 H
C4A 0.18563(17) 1.1715(4) 0.38855(15) 0.0205(3) Uani d P 0.73 A 1 C
C5A 0.28697(17) 1.0552(3) 0.32176(11) 0.0252(3) Uani d P 0.73 A 1 C
H5A 0.2945 1.1120 0.2450 0.030 Uiso calc PR 0.73 A 1 H
C6A 0.37731(12) 0.8584(3) 0.36446(11) 0.0243(3) Uani d P 0.73 A 1 C
H6A 0.4447 0.7822 0.3167 0.029 Uiso calc PR 0.73 A 1 H
C7A 0.45703(11) 0.5692(2) 0.52912(9) 0.0257(3) Uani d P 0.36 . 1 C
H7A 0.4511 0.5368 0.6083 0.031 Uiso calc PR 0.36 . 1 H
C8A 0.0860(4) 1.3879(8) 0.3439(3) 0.0269(4) Uani d P 0.73 A 1 C
H81A 0.1116 1.5705 0.3732 0.040 Uiso calc PR 0.73 A 1 H
H82A -0.0059 1.3419 0.3689 0.040 Uiso calc PR 0.73 A 1 H
H83A 0.0881 1.3903 0.2609 0.040 Uiso calc PR 0.73 A 1 H
N1B 0.4934(3) 0.5607(6) 0.4519(2) 0.0243(4) Uiso d P 0.14 . 4 N
C1B 0.3896(3) 0.7696(5) 0.4331(2) 0.0243(4) Uiso d PG 0.27 B 2 C
C2B 0.3000(3) 0.8549(6) 0.51635(19) 0.0243(4) Uiso d PG 0.27 B 2 C
H2B 0.3057 0.7773 0.5902 0.029 Uiso calc PR 0.27 B 2 H
C3B 0.2022(4) 1.0538(9) 0.4915(3) 0.0243(4) Uiso d PG 0.27 B 2 C
H3B 0.1410 1.1121 0.5484 0.029 Uiso calc PR 0.27 B 2 H
C4B 0.1940(5) 1.1674(10) 0.3834(4) 0.0243(4) Uiso d PG 0.27 B 2 C
C5B 0.2835(4) 1.0821(9) 0.3002(3) 0.0243(4) Uiso d PG 0.27 B 2 C
H5B 0.2779 1.1598 0.2263 0.029 Uiso calc PR 0.27 B 2 H
C6B 0.3814(3) 0.8832(7) 0.3250(2) 0.0243(4) Uiso d PG 0.27 B 2 C
H6B 0.4426 0.8249 0.2681 0.029 Uiso calc PR 0.27 B 2 H
C7B 0.4934(3) 0.5607(6) 0.4519(2) 0.0243(4) Uiso d P 0.14 . 2 C
H7B 0.5526 0.5131 0.3919 0.029 Uiso calc PR 0.14 . 2 H
C8B 0.0948(11) 1.371(2) 0.3492(8) 0.0243(4) Uiso d P 0.27 B 2 C
H81B 0.0389 1.2975 0.2870 0.037 Uiso calc PR 0.27 B 2 H
H82B 0.1414 1.5391 0.3237 0.037 Uiso calc PR 0.27 B 2 H
H83B 0.0368 1.4165 0.4136 0.037 Uiso calc PR 0.27 B 2 H

loop_
_atom_site_aniso_label
_atom_site_aniso_U_11
_atom_site_aniso_U_22
_atom_site_aniso_U_33
_atom_site_aniso_U_12
_atom_site_aniso_U_13
_atom_site_aniso_U_23
N1A 0.0252(5) 0.0191(5) 0.0326(5) 0.0032(4) -0.0070(4) 0.0036(4)
C1A 0.0169(5) 0.0161(5) 0.0265(5) 0.0016(4) -0.0028(4) -0.0005(4)
C2A 0.0251(6) 0.0245(6) 0.0239(5) 0.0072(4) 0.0011(4) 0.0009(4)
C3A 0.0237(7) 0.0245(6) 0.0290(6) 0.0092(4) 0.0006(4) -0.0003(5)
C4A 0.0178(5) 0.0133(5) 0.0303(6) -0.0004(4) -0.0057(4) -0.0017(4)
C5A 0.0276(6) 0.0230(6) 0.0250(6) 0.0019(4) -0.0008(5) 0.0031(5)
C6A 0.0218(5) 0.0250(6) 0.0261(6) 0.0053(4) 0.0031(4) 0.0004(5)
C7A 0.0252(5) 0.0191(5) 0.0326(5) 0.0032(4) -0.0070(4) 0.0036(4)
C8A 0.0244(8) 0.0173(7) 0.0388(8) 0.0071(5) -0.0110(6) 0.0021(5)

loop_
_atom_type_symbol
_atom_type_description
_atom_type_scat_dispersion_real
_atom_type_scat_dispersion_imag
_atom_type_scat_source
C C 0.0033 0.0016 'International Tables Vol C Tables 4.2.6.8 and 6.1.1.4'
H H 0.0000 0.0000 'International Tables Vol C Tables 4.2.6.8 and 6.1.1.4'
N N 0.0061 0.0033 'International Tables Vol C Tables 4.2.6.8 and 6.1.1.4'

loop_
_geom_angle_atom_site_label_1
_geom_angle_atom_site_label_2
_geom_angle_atom_site_label_3
_geom_angle
C2A C1A C6A 118.29(10)
C3A C2A C1A 120.89(10)
C2A C3A C4A 121.42(11)
C3A C4A C5A 117.20(10)
C3A C4A C8A 119.94(19)
C5A C4A C8A 122.8(2)
C6A C5A C4A 121.88(11)
C5A C6A C1A 120.30(10)
C2B C1B C6B 120.0
C1B C2B C3B 120.0
C4B C3B C2B 120.0
C3B C4B C5B 120.0
C3B C4B C8B 124.0(5)
C5B C4B C8B 116.0(5)
C6B C5B C4B 120.0
C5B C6B C1B 120.0

loop_
_geom_bond_atom_site_label_1
_geom_bond_atom_site_label_2
_geom_bond_site_symmetry_2
_geom_bond_distance
N1A N1A 3_666 1.284(2)
C1A C2A . 1.3935(15)
C1A C6A . 1.3945(16)
C2A C3A . 1.3924(16)
C3A C4A . 1.3930(17)
C4A C5A . 1.3964(16)
C4A C8A . 1.524(3)
C5A C6A . 1.3929(16)
N1B N1B 3_666 1.283(6)
C1B C2B . 1.3900
C1B C6B . 1.3900
C2B C3B . 1.3900
C3B C4B . 1.3900
C4B C5B . 1.3900
C4B C8B . 1.442(11)
C5B C6B . 1.3900

loop_
_geom_torsion_atom_site_label_1
_geom_torsion_atom_site_label_2
_geom_torsion_atom_site_label_3
_geom_torsion_atom_site_label_4
_geom_torsion
C6A C1A C2A C3A 1.33(18)
C1A C2A C3A C4A -0.39(19)
C2A C3A C4A C5A -0.98(17)
C2A C3A C4A C8A -179.4(2)
C3A C4A C5A C6A 1.42(17)
C8A C4A C5A C6A 179.8(3)
C4A C5A C6A C1A -0.49(18)
C2A C1A C6A C5A -0.90(18)
C6B C1B C2B C3B 0.0
C1B C2B C3B C4B 0.0
C2B C3B C4B C5B 0.0
C2B C3B C4B C8B 179.0(7)
C3B C4B C5B C6B 0.0
C8B C4B C5B C6B -179.1(7)
C4B C5B C6B C1B 0.0
C2B C1B C6B C5B 0.0
